data_4112406
loop_
_publ_author_name
'Xianghua Yu'
'Hu Cai'
'Ilia A. Guzei'
'Ziling Xue'

_publ_section_title
;
 Unusual Equilibria Involving Group 4 Amides, Silyl Complexes, and Silyl
 Anions via Ligand Exchange Reactions
;
_journal_name_full 'Journal of the American Chemical Society'
_journal_page_first 4472
_journal_page_last 4473
_journal_paper_doi 10.1021/ja031899y
_journal_volume 126
_journal_year 2004
_chemical_formula_sum 'C64 H118 Li2 N8 O4 Si2 Zr2'
_chemical_formula_weight 1316.20
_chemical_name_common Zirconium
_chemical_name_systematic
; 
Zirconium Disilyl triamdie and Zirconium pentaamide dilithium tetra THF 
;
_space_group_IT_number 15
_symmetry_cell_setting monoclinic
_symmetry_space_group_name_Hall '-C 2yc'
_symmetry_space_group_name_H-M 'C 1 2/c 1'
_atom_sites_solution_hydrogens geom
_atom_sites_solution_primary direct
_atom_sites_solution_secondary difmap
_audit_creation_method SHELXL-97
_cell_angle_alpha 90.00
_cell_angle_beta 97.789(3)
_cell_angle_gamma 90.00
_cell_formula_units_Z 4
_cell_length_a 25.145(3)
_cell_length_b 17.770(3)
_cell_length_c 16.346(3)
_cell_measurement_temperature 100(2)
_cell_volume 7236(2)
_computing_cell_refinement 'SMART, Bruker (2000)'
_computing_data_collection 'SMART, Bruker (2000)'
_computing_data_reduction 'SHELXS-97 (Sheldrick, 1990)'
_computing_molecular_graphics 'SHELXTL, Bruker (2000)'
_computing_publication_material 'SHELXTL, Bruker (2000)'
_computing_structure_refinement 'SHELXL-97 (Sheldrick, 1997)'
_computing_structure_solution 'SHELXS-97 (Sheldrick, 1990)'
_diffrn_ambient_temperature 173(2)
_diffrn_measured_fraction_theta_full 0.965
_diffrn_measured_fraction_theta_max 0.965
_diffrn_measurement_device_type 'CCD area detector'
_diffrn_measurement_method multi-scan
_diffrn_radiation_monochromator graphite
_diffrn_radiation_source 'fine-focus sealed tube'
_diffrn_radiation_type MoK\a
_diffrn_radiation_wavelength 0.71073
_diffrn_reflns_av_R_equivalents 0.0543
_diffrn_reflns_av_sigmaI/netI 0.0555
_diffrn_reflns_limit_h_max 33
_diffrn_reflns_limit_h_min -32
_diffrn_reflns_limit_k_max 23
_diffrn_reflns_limit_k_min -23
_diffrn_reflns_limit_l_max 21
_diffrn_reflns_limit_l_min -21
_diffrn_reflns_number 36482
_diffrn_reflns_theta_full 28.28
_diffrn_reflns_theta_max 28.28
_diffrn_reflns_theta_min 1.41
_exptl_absorpt_coefficient_mu 0.368
_exptl_absorpt_correction_T_max 0.9136
_exptl_absorpt_correction_T_min 0.8667
_exptl_absorpt_correction_type multi-scan
_exptl_absorpt_process_details 'SADABS, Bruker (2000)'
_exptl_crystal_colour yellow
_exptl_crystal_density_diffrn 1.208
_exptl_crystal_description fragment
_exptl_crystal_F_000 2816
_exptl_crystal_size_max 0.40
_exptl_crystal_size_mid 0.25
_exptl_crystal_size_min 0.25
_refine_diff_density_max 0.875
_refine_diff_density_min -0.464
_refine_diff_density_rms 0.071
_refine_ls_extinction_method none
_refine_ls_goodness_of_fit_ref 1.041
_refine_ls_hydrogen_treatment mixed
_refine_ls_matrix_type full
_refine_ls_number_parameters 383
_refine_ls_number_reflns 8684
_refine_ls_number_restraints 0
_refine_ls_restrained_S_all 1.041
_refine_ls_R_factor_all 0.0567
_refine_ls_R_factor_gt 0.0396
_refine_ls_shift/su_max 0.000
_refine_ls_shift/su_mean 0.000
_refine_ls_structure_factor_coef Fsqd
_refine_ls_weighting_details 'calc w=1/[\s^2^(Fo^2^)+(0.0463P)^2^+10.0144P] where P=(Fo^2^+2Fc^2^)/3'
_refine_ls_weighting_scheme calc
_refine_ls_wR_factor_gt 0.1030
_refine_ls_wR_factor_ref 0.1169
_reflns_number_gt 6655
_reflns_number_total 8684
_reflns_threshold_expression >2sigma(I)
_cod_data_source_file ja031899ysi20040217_093111.cif
_cod_data_source_block guzeimono
_cod_database_code 4112406

loop_
_symmetry_equiv_pos_as_xyz
'x, y, z'
'-x, y, -z+1/2'
'x+1/2, y+1/2, z'
'-x+1/2, y+1/2, -z+1/2'
'-x, -y, -z'
'x, -y, z-1/2'
'-x+1/2, -y+1/2, -z'
'x+1/2, -y+1/2, z-1/2'

loop_
_atom_site_label
_atom_site_type_symbol
_atom_site_fract_x
_atom_site_fract_y
_atom_site_fract_z
_atom_site_U_iso_or_equiv
_atom_site_adp_type
_atom_site_occupancy
_atom_site_symmetry_multiplicity
_atom_site_calc_flag
_atom_site_refinement_flags
Zr1 Zr 0.0000 0.153164(14) 0.2500 0.02140(8) Uani 1 2 d S
Zr2 Zr 0.5000 0.151191(15) 0.2500 0.02371(9) Uani 1 2 d S
Si1 Si 0.11714(2) 0.16696(3) 0.29653(4) 0.02577(13) Uani 1 1 d .
O1 O 0.35635(8) 0.21922(11) 0.11066(13) 0.0492(5) Uani 1 1 d .
O2 O 0.35397(7) 0.05156(11) 0.06633(13) 0.0491(5) Uani 1 1 d .
N1 N 0.0000 0.27022(14) 0.2500 0.0293(6) Uani 1 2 d S
N2 N 0.00499(8) 0.09453(11) 0.14339(12) 0.0320(4) Uani 1 1 d .
N3 N 0.5000 0.26577(15) 0.2500 0.0344(6) Uani 1 2 d S
N4 N 0.48208(8) 0.14298(12) 0.11207(13) 0.0349(4) Uani 1 1 d .
N5 N 0.42509(8) 0.09510(11) 0.25130(13) 0.0339(4) Uani 1 1 d .
Li1 Li 0.40120(16) 0.1276(2) 0.1271(3) 0.0367(9) Uani 1 1 d .
C1 C 0.02323(10) 0.31622(14) 0.31870(16) 0.0379(5) Uani 1 1 d .
H1A H 0.0524 0.3467 0.3019 0.057 Uiso 1 1 calc R
H1B H 0.0375 0.2837 0.3650 0.057 Uiso 1 1 calc R
H1C H -0.0044 0.3494 0.3358 0.057 Uiso 1 1 calc R
C2 C 0.00975(11) 0.13418(16) 0.06775(16) 0.0420(6) Uani 1 1 d .
H2A H 0.0415 0.1161 0.0449 0.063 Uiso 1 1 calc R
H2B H 0.0134 0.1882 0.0791 0.063 Uiso 1 1 calc R
H2C H -0.0224 0.1252 0.0279 0.063 Uiso 1 1 calc R
C3 C 0.00051(13) 0.01389(15) 0.12975(19) 0.0509(7) Uani 1 1 d .
H3A H -0.0294 0.0035 0.0863 0.076 Uiso 1 1 calc R
H3B H -0.0059 -0.0110 0.1810 0.076 Uiso 1 1 calc R
H3C H 0.0339 -0.0052 0.1128 0.076 Uiso 1 1 calc R
C4 C 0.13529(9) 0.16796(14) 0.41446(14) 0.0315(5) Uani 1 1 d .
C5 C 0.13223(11) 0.10132(16) 0.46020(17) 0.0431(6) Uani 1 1 d .
H5 H 0.1244 0.0554 0.4314 0.052 Uiso 1 1 calc R
C6 C 0.14024(12) 0.10035(19) 0.54613(18) 0.0523(8) Uani 1 1 d .
H6 H 0.1377 0.0542 0.5746 0.063 Uiso 1 1 calc R
C7 C 0.15171(12) 0.1655(2) 0.59008(17) 0.0562(8) Uani 1 1 d .
H7 H 0.1576 0.1648 0.6487 0.067 Uiso 1 1 calc R
C8 C 0.15448(14) 0.2321(2) 0.54730(18) 0.0589(8) Uani 1 1 d .
H8 H 0.1624 0.2776 0.5768 0.071 Uiso 1 1 calc R
C9 C 0.14582(12) 0.23317(17) 0.46157(17) 0.0460(6) Uani 1 1 d .
H9 H 0.1471 0.2800 0.4339 0.055 Uiso 1 1 calc R
C10 C 0.14785(9) 0.25822(13) 0.25986(14) 0.0287(5) Uani 1 1 d .
C11 C 0.19467(9) 0.29381(15) 0.29746(16) 0.0375(5) Uani 1 1 d .
H11 H 0.2142 0.2718 0.3454 0.045 Uiso 1 1 calc R
C12 C 0.21354(11) 0.36068(17) 0.26656(19) 0.0475(7) Uani 1 1 d .
H12 H 0.2450 0.3839 0.2942 0.057 Uiso 1 1 calc R
C13 C 0.18666(12) 0.39299(15) 0.1961(2) 0.0465(7) Uani 1 1 d .
H13 H 0.1993 0.4385 0.1752 0.056 Uiso 1 1 calc R
C14 C 0.14134(11) 0.35870(14) 0.15644(17) 0.0397(6) Uani 1 1 d .
H14 H 0.1230 0.3799 0.1072 0.048 Uiso 1 1 calc R
C15 C 0.12234(9) 0.29306(13) 0.18832(14) 0.0322(5) Uani 1 1 d .
H15 H 0.0906 0.2708 0.1603 0.039 Uiso 1 1 calc R
C16 C 0.16401(10) 0.09098(13) 0.25612(16) 0.0348(5) Uani 1 1 d .
C17 C 0.22228(12) 0.09671(19) 0.2975(2) 0.0552(8) Uani 1 1 d .
H17A H 0.2441 0.0590 0.2737 0.083 Uiso 1 1 calc R
H17B H 0.2238 0.0877 0.3569 0.083 Uiso 1 1 calc R
H17C H 0.2362 0.1471 0.2883 0.083 Uiso 1 1 calc R
C18 C 0.16290(12) 0.10394(15) 0.16344(16) 0.0428(6) Uani 1 1 d .
H18A H 0.1844 0.0651 0.1407 0.064 Uiso 1 1 calc R
H18B H 0.1778 0.1537 0.1542 0.064 Uiso 1 1 calc R
H18C H 0.1258 0.1013 0.1361 0.064 Uiso 1 1 calc R
C19 C 0.14287(14) 0.01132(15) 0.2672(2) 0.0580(8) Uani 1 1 d .
H19A H 0.1054 0.0081 0.2416 0.087 Uiso 1 1 calc R
H19B H 0.1452 -0.0001 0.3262 0.087 Uiso 1 1 calc R
H19C H 0.1645 -0.0249 0.2409 0.087 Uiso 1 1 calc R
C20 C 0.45543(13) 0.31201(18) 0.2656(3) 0.0675(10) Uani 1 1 d .
H20A H 0.4663 0.3439 0.3139 0.101 Uiso 1 1 calc R
H20B H 0.4255 0.2798 0.2762 0.101 Uiso 1 1 calc R
H20C H 0.4442 0.3438 0.2174 0.101 Uiso 1 1 calc R
C21 C 0.49062(13) 0.07434(19) 0.06720(19) 0.0541(8) Uani 1 1 d .
H21A H 0.4655 0.0728 0.0158 0.081 Uiso 1 1 calc R
H21B H 0.4846 0.0306 0.1013 0.081 Uiso 1 1 calc R
H21C H 0.5275 0.0733 0.0542 0.081 Uiso 1 1 calc R
C22 C 0.49243(13) 0.20587(19) 0.05908(17) 0.0530(7) Uani 1 1 d .
H22A H 0.5303 0.2057 0.0510 0.079 Uiso 1 1 calc R
H22B H 0.4840 0.2533 0.0851 0.079 Uiso 1 1 calc R
H22C H 0.4699 0.2009 0.0055 0.079 Uiso 1 1 calc R
C23 C 0.42479(13) 0.01271(16) 0.2474(2) 0.0565(8) Uani 1 1 d .
H23A H 0.4328 -0.0079 0.3034 0.085 Uiso 1 1 calc R
H23B H 0.4520 -0.0044 0.2141 0.085 Uiso 1 1 calc R
H23C H 0.3893 -0.0047 0.2223 0.085 Uiso 1 1 calc R
C24 C 0.38802(11) 0.12041(19) 0.30694(19) 0.0503(7) Uani 1 1 d .
H24A H 0.3513 0.1061 0.2843 0.075 Uiso 1 1 calc R
H24B H 0.3903 0.1752 0.3127 0.075 Uiso 1 1 calc R
H24C H 0.3976 0.0969 0.3612 0.075 Uiso 1 1 calc R
C25 C 0.29818(12) 0.0593(2) 0.0677(3) 0.0859(14) Uani 1 1 d .
H25A H 0.2860 0.1092 0.0458 0.103 Uiso 1 1 calc R
H25B H 0.2901 0.0552 0.1251 0.103 Uiso 1 1 calc R
C26 C 0.26999(13) -0.00045(19) 0.0166(2) 0.0628(9) Uani 1 1 d .
H26A H 0.2543 0.0194 -0.0379 0.075 Uiso 1 1 calc R
H26B H 0.2410 -0.0227 0.0442 0.075 Uiso 1 1 calc R
C27 C 0.31236(13) -0.05693(19) 0.0077(3) 0.0704(10) Uani 1 1 d .
H27A H 0.3086 -0.1008 0.0439 0.084 Uiso 1 1 calc R
H27B H 0.3093 -0.0747 -0.0501 0.084 Uiso 1 1 calc R
C28 C 0.36373(14) -0.0204(2) 0.0312(3) 0.0831(14) Uani 1 1 d .
H28A H 0.3866 -0.0516 0.0721 0.100 Uiso 1 1 calc R
H28B H 0.3825 -0.0139 -0.0178 0.100 Uiso 1 1 calc R
C29 C 0.35675(19) 0.2640(2) 0.0371(3) 0.0822(13) Uani 1 1 d .
H29A H 0.3938 0.2677 0.0233 0.099 Uiso 1 1 calc R
H29B H 0.3340 0.2400 -0.0099 0.099 Uiso 1 1 calc R
C30 C 0.3368(3) 0.3369(3) 0.0514(3) 0.113(2) Uani 1 1 d .
H30A H 0.3134 0.3553 0.0018 0.136 Uiso 1 1 calc R
H30B H 0.3667 0.3729 0.0650 0.136 Uiso 1 1 calc R
C31 C 0.3063(2) 0.3290(3) 0.1206(3) 0.1082(19) Uani 1 1 d .
H31A H 0.2676 0.3366 0.1019 0.130 Uiso 1 1 calc R
H31B H 0.3183 0.3669 0.1636 0.130 Uiso 1 1 calc R
C32 C 0.31601(13) 0.25131(18) 0.1548(2) 0.0558(8) Uani 1 1 d .
H32A H 0.3289 0.2533 0.2148 0.067 Uiso 1 1 calc R
H32B H 0.2826 0.2212 0.1459 0.067 Uiso 1 1 calc R

loop_
_atom_site_aniso_label
_atom_site_aniso_U_11
_atom_site_aniso_U_22
_atom_site_aniso_U_33
_atom_site_aniso_U_23
_atom_site_aniso_U_13
_atom_site_aniso_U_12
Zr1 0.02635(15) 0.01687(14) 0.02140(15) 0.000 0.00479(11) 0.000
Zr2 0.02684(15) 0.01898(15) 0.02662(16) 0.000 0.00841(11) 0.000
Si1 0.0261(3) 0.0265(3) 0.0247(3) 0.0010(2) 0.0036(2) 0.0028(2)
O1 0.0557(12) 0.0398(10) 0.0545(12) -0.0018(9) 0.0161(9) 0.0152(9)
O2 0.0348(9) 0.0467(11) 0.0642(13) -0.0234(10) 0.0012(9) 0.0012(8)
N1 0.0323(13) 0.0170(12) 0.0387(15) 0.000 0.0055(11) 0.000
N2 0.0368(11) 0.0315(10) 0.0279(10) -0.0064(8) 0.0054(8) 0.0016(8)
N3 0.0412(16) 0.0217(13) 0.0411(16) 0.000 0.0084(12) 0.000
N4 0.0364(11) 0.0399(11) 0.0301(11) -0.0024(8) 0.0102(8) 0.0008(9)
N5 0.0339(10) 0.0309(10) 0.0386(12) 0.0003(8) 0.0112(9) -0.0058(8)
Li1 0.032(2) 0.034(2) 0.044(2) -0.0058(18) 0.0060(17) -0.0001(17)
C1 0.0384(13) 0.0288(12) 0.0471(15) -0.0072(10) 0.0081(11) 0.0001(10)
C2 0.0452(15) 0.0477(15) 0.0338(13) -0.0002(11) 0.0077(11) -0.0049(12)
C3 0.072(2) 0.0323(14) 0.0499(17) -0.0080(12) 0.0124(14) 0.0030(13)
C4 0.0273(11) 0.0402(13) 0.0271(11) 0.0018(10) 0.0039(9) 0.0063(10)
C5 0.0496(16) 0.0456(16) 0.0341(14) 0.0059(11) 0.0056(11) 0.0072(12)
C6 0.0557(17) 0.067(2) 0.0354(15) 0.0181(14) 0.0108(13) 0.0224(14)
C7 0.0507(17) 0.092(2) 0.0265(13) 0.0006(15) 0.0061(12) 0.0228(16)
C8 0.072(2) 0.070(2) 0.0355(15) -0.0152(14) 0.0114(14) -0.0005(17)
C9 0.0594(17) 0.0466(16) 0.0341(14) -0.0042(11) 0.0136(12) 0.0008(13)
C10 0.0284(11) 0.0312(11) 0.0280(11) -0.0025(9) 0.0086(9) 0.0019(9)
C11 0.0301(12) 0.0451(14) 0.0374(13) -0.0027(11) 0.0053(10) -0.0021(10)
C12 0.0376(14) 0.0497(16) 0.0574(18) -0.0107(13) 0.0144(13) -0.0163(12)
C13 0.0511(16) 0.0338(13) 0.0591(19) 0.0018(12) 0.0230(14) -0.0060(12)
C14 0.0438(14) 0.0358(13) 0.0420(14) 0.0076(11) 0.0151(11) 0.0047(11)
C15 0.0324(11) 0.0327(12) 0.0318(12) 0.0018(9) 0.0061(9) 0.0003(9)
C16 0.0359(13) 0.0347(13) 0.0339(13) -0.0010(9) 0.0054(10) 0.0101(10)
C17 0.0391(15) 0.073(2) 0.0521(18) -0.0054(15) 0.0001(13) 0.0269(14)
C18 0.0491(15) 0.0452(15) 0.0353(14) -0.0059(11) 0.0103(11) 0.0124(12)
C19 0.082(2) 0.0330(14) 0.064(2) 0.0015(13) 0.0283(17) 0.0152(14)
C20 0.0539(18) 0.0381(16) 0.114(3) -0.0101(18) 0.0252(19) 0.0048(14)
C21 0.0517(17) 0.0664(19) 0.0442(17) -0.0213(15) 0.0068(13) 0.0085(15)
C22 0.0566(17) 0.070(2) 0.0334(14) 0.0118(13) 0.0098(12) -0.0112(15)
C23 0.0577(18) 0.0344(15) 0.076(2) 0.0058(14) 0.0029(16) -0.0125(13)
C24 0.0373(14) 0.0690(19) 0.0477(16) 0.0117(14) 0.0170(12) 0.0043(13)
C25 0.0345(16) 0.086(3) 0.136(4) -0.063(3) 0.0086(19) -0.0040(17)
C26 0.0450(16) 0.063(2) 0.079(2) -0.0228(18) 0.0036(15) -0.0075(14)
C27 0.058(2) 0.0425(18) 0.106(3) -0.0174(18) -0.0042(19) -0.0025(15)
C28 0.056(2) 0.068(2) 0.120(3) -0.058(2) -0.011(2) 0.0121(17)
C29 0.108(3) 0.076(3) 0.072(2) 0.017(2) 0.047(2) 0.037(2)
C30 0.188(6) 0.087(3) 0.076(3) 0.032(2) 0.061(3) 0.070(3)
C31 0.148(5) 0.089(3) 0.102(3) 0.029(3) 0.072(3) 0.066(3)
C32 0.0586(18) 0.0549(18) 0.0581(19) -0.0029(14) 0.0233(15) 0.0133(15)

loop_
_atom_type_symbol
_atom_type_description
_atom_type_scat_dispersion_real
_atom_type_scat_dispersion_imag
_atom_type_scat_source
C C 0.0033 0.0016 'International Tables Vol C Tables 4.2.6.8 and 6.1.1.4'
H H 0.0000 0.0000 'International Tables Vol C Tables 4.2.6.8 and 6.1.1.4'
N N 0.0061 0.0033 'International Tables Vol C Tables 4.2.6.8 and 6.1.1.4'
O O 0.0106 0.0060 'International Tables Vol C Tables 4.2.6.8 and 6.1.1.4'
Si Si 0.0817 0.0704 'International Tables Vol C Tables 4.2.6.8 and 6.1.1.4'
Zr Zr -2.9673 0.5597 'International Tables Vol C Tables 4.2.6.8 and 6.1.1.4'
Li Li -0.0003 0.0001 'International Tables Vol C Tables 4.2.6.8 and 6.1.1.4'

loop_
_geom_angle_atom_site_label_1
_geom_angle_atom_site_label_2
_geom_angle_atom_site_label_3
_geom_angle
_geom_angle_site_symmetry_1
_geom_angle_site_symmetry_3
N2 Zr1 N2 118.86(11) . 2
N2 Zr1 N1 120.57(6) . .
N2 Zr1 N1 120.57(6) 2 .
N2 Zr1 Si1 89.83(6) . 2
N2 Zr1 Si1 95.01(6) 2 2
N1 Zr1 Si1 85.235(13) . 2
N2 Zr1 Si1 95.01(6) . .
N2 Zr1 Si1 89.83(6) 2 .
N1 Zr1 Si1 85.235(13) . .
Si1 Zr1 Si1 170.47(3) 2 .
N3 Zr2 N5 117.85(5) . .
N3 Zr2 N5 117.85(5) . 2_655
N5 Zr2 N5 124.30(11) . 2_655
N3 Zr2 N4 93.73(5) . .
N5 Zr2 N4 85.54(8) . .
N5 Zr2 N4 90.97(8) 2_655 .
N3 Zr2 N4 93.73(5) . 2_655
N5 Zr2 N4 90.97(8) . 2_655
N5 Zr2 N4 85.54(8) 2_655 2_655
N4 Zr2 N4 172.54(11) . 2_655
N3 Zr2 Li1 98.03(8) . 2_655
N5 Zr2 Li1 125.38(10) . 2_655
N5 Zr2 Li1 44.80(10) 2_655 2_655
N4 Zr2 Li1 134.27(10) . 2_655
N4 Zr2 Li1 44.26(9) 2_655 2_655
N3 Zr2 Li1 98.03(8) . .
N5 Zr2 Li1 44.80(10) . .
N5 Zr2 Li1 125.38(10) 2_655 .
N4 Zr2 Li1 44.26(9) . .
N4 Zr2 Li1 134.27(10) 2_655 .
Li1 Zr2 Li1 163.93(16) 2_655 .
C4 Si1 C10 104.70(10) . .
C4 Si1 C16 105.79(10) . .
C10 Si1 C16 100.95(10) . .
C4 Si1 Zr1 110.65(7) . .
C10 Si1 Zr1 114.71(7) . .
C16 Si1 Zr1 118.66(8) . .
C32 O1 C29 106.5(2) . .
C32 O1 Li1 133.2(2) . .
C29 O1 Li1 119.9(2) . .
C25 O2 C28 108.4(2) . .
C25 O2 Li1 117.2(2) . .
C28 O2 Li1 133.3(2) . .
C1 N1 C1 111.2(3) 2 .
C1 N1 Zr1 124.40(13) 2 .
C1 N1 Zr1 124.40(13) . .
C2 N2 C3 111.4(2) . .
C2 N2 Zr1 120.17(16) . .
C3 N2 Zr1 128.32(17) . .
C20 N3 C20 110.4(3) 2_655 .
C20 N3 Zr2 124.79(16) 2_655 .
C20 N3 Zr2 124.79(16) . .
C21 N4 C22 107.0(2) . .
C21 N4 Li1 99.3(2) . .
C22 N4 Li1 115.0(2) . .
C21 N4 Zr2 122.56(18) . .
C22 N4 Zr2 121.29(17) . .
Li1 N4 Zr2 87.51(14) . .
C24 N5 C23 109.6(2) . .
C24 N5 Li1 113.0(2) . .
C23 N5 Li1 103.4(2) . .
C24 N5 Zr2 120.11(18) . .
C23 N5 Zr2 117.76(17) . .
Li1 N5 Zr2 89.96(13) . .
O2 Li1 O1 101.6(2) . .
O2 Li1 N4 123.8(2) . .
O1 Li1 N4 114.8(2) . .
O2 Li1 N5 111.7(2) . .
O1 Li1 N5 115.9(2) . .
N4 Li1 N5 89.68(18) . .
O2 Li1 Zr2 144.9(2) . .
O1 Li1 Zr2 112.35(18) . .
N4 Li1 Zr2 48.23(10) . .
N5 Li1 Zr2 45.24(10) . .
C9 C4 C5 115.1(2) . .
C9 C4 Si1 124.25(19) . .
C5 C4 Si1 120.18(19) . .
C6 C5 C4 122.4(3) . .
C7 C6 C5 120.6(3) . .
C6 C7 C8 118.6(3) . .
C7 C8 C9 120.8(3) . .
C8 C9 C4 122.5(3) . .
C15 C10 C11 115.4(2) . .
C15 C10 Si1 118.34(17) . .
C11 C10 Si1 126.25(18) . .
C12 C11 C10 122.0(3) . .
C13 C12 C11 120.2(3) . .
C14 C13 C12 119.4(2) . .
C13 C14 C15 120.1(3) . .
C14 C15 C10 122.9(2) . .
C18 C16 C17 108.4(2) . .
C18 C16 C19 107.2(2) . .
C17 C16 C19 109.6(2) . .
C18 C16 Si1 107.36(16) . .
C17 C16 Si1 112.81(18) . .
C19 C16 Si1 111.21(18) . .
O2 C25 C26 108.9(3) . .
C25 C26 C27 104.2(3) . .
C28 C27 C26 107.3(3) . .
O2 C28 C27 108.0(3) . .
C30 C29 O1 108.9(3) . .
C29 C30 C31 105.9(4) . .
C30 C31 C32 107.7(3) . .
O1 C32 C31 105.5(3) . .

loop_
_geom_bond_atom_site_label_1
_geom_bond_atom_site_label_2
_geom_bond_distance
_geom_bond_site_symmetry_2
Zr1 N2 2.0488(19) .
Zr1 N2 2.0488(19) 2
Zr1 N1 2.080(2) .
Zr1 Si1 2.9507(7) 2
Zr1 Si1 2.9507(7) .
Zr2 N3 2.036(3) .
Zr2 N5 2.1337(19) .
Zr2 N5 2.1337(19) 2_655
Zr2 N4 2.243(2) .
Zr2 N4 2.243(2) 2_655
Zr2 Li1 3.005(4) 2_655
Zr2 Li1 3.005(4) .
Si1 C4 1.920(2) .
Si1 C10 1.926(2) .
Si1 C16 1.965(2) .
O1 C32 1.440(3) .
O1 C29 1.442(4) .
O1 Li1 1.979(5) .
O2 C25 1.413(3) .
O2 C28 1.437(3) .
O2 Li1 1.975(5) .
N1 C1 1.447(3) 2
N1 C1 1.447(3) .
N2 C2 1.442(3) .
N2 C3 1.452(3) .
N3 C20 1.440(3) 2_655
N3 C20 1.440(3) .
N4 C21 1.454(3) .
N4 C22 1.459(3) .
N4 Li1 2.099(4) .
N5 C24 1.459(3) .
N5 C23 1.465(3) .
N5 Li1 2.117(5) .
C4 C9 1.397(4) .
C4 C5 1.408(3) .
C5 C6 1.392(4) .
C6 C7 1.373(5) .
C7 C8 1.380(5) .
C8 C9 1.389(4) .
C10 C15 1.400(3) .
C10 C11 1.403(3) .
C11 C12 1.399(4) .
C12 C13 1.379(4) .
C13 C14 1.375(4) .
C14 C15 1.388(3) .
C16 C18 1.529(4) .
C16 C17 1.531(4) .
C16 C19 1.531(4) .
C25 C26 1.471(4) .
C26 C27 1.485(5) .
C27 C28 1.450(5) .
C29 C30 1.420(5) .
C30 C31 1.456(6) .
C31 C32 1.497(5) .
